data_2227176
loop_
_publ_author_name
'Ali, Yousaf'
'Peng, Yu'
'Hua, Erbing'
'Anwar, Mohammad Aijaz'
'Kalhoro, Mehboob Ali'

_publ_section_title
;
 2,3-Dihydro-1<i>H</i>-pyrrolizin-1-one
;
_journal_coeditor_code BQ2209
_journal_issue 10
_journal_name_full 'Acta Crystallographica Section E'
_journal_page_first o2612
_journal_paper_doi 10.1107/S1600536810034902
_journal_volume 66
_journal_year 2010
_chemical_formula_iupac 'C7 H7 N O'
_chemical_formula_moiety 'C7 H7 N O'
_chemical_formula_sum 'C7 H7 N O'
_chemical_formula_weight 121.14
_chemical_melting_point 327.0(10)
_chemical_name_systematic
;
2,3-Dihydro-1<i>H</i>-pyrrolizin-1-one
;
_space_group_IT_number 14
_symmetry_cell_setting monoclinic
_symmetry_space_group_name_Hall '-P 2ybc'
_symmetry_space_group_name_H-M 'P 1 21/c 1'
_atom_sites_solution_hydrogens geom
_atom_sites_solution_primary direct
_atom_sites_solution_secondary difmap
_audit_creation_method SHELXL-97
_cell_angle_alpha 90.00
_cell_angle_beta 90.989(5)
_cell_angle_gamma 90.00
_cell_formula_units_Z 8
_cell_length_a 11.3010(10)
_cell_length_b 7.1730(7)
_cell_length_c 14.3760(16)
_cell_measurement_reflns_used 3403
_cell_measurement_temperature 113(2)
_cell_measurement_theta_max 28.10
_cell_measurement_theta_min 1.80
_cell_volume 1165.2(2)
_computing_cell_refinement 'CrystalClear-SM Expert (Rigaku, 2009)'
_computing_data_collection 'CrystalClear-SM Expert (Rigaku, 2009)'
_computing_data_reduction 'CrystalClear-SM Expert (Rigaku, 2009)'
_computing_molecular_graphics 'ORTEP-3 (Farrugia, 1997)'
_computing_publication_material 'publCIF (Westrip, 2010)'
_computing_structure_refinement 'SHELXL97 (Sheldrick, 2008)'
_computing_structure_solution 'SHELXS97 (Sheldrick, 2008)'
_diffrn_ambient_temperature 113(2)
_diffrn_measured_fraction_theta_full 0.999
_diffrn_measured_fraction_theta_max 0.999
_diffrn_measurement_device_type 'Rigaku Saturn724 CCD camera'
_diffrn_measurement_method \w
_diffrn_radiation_monochromator multilayer
_diffrn_radiation_source 'rotating anode'
_diffrn_radiation_type MoK\a
_diffrn_radiation_wavelength 0.71075
_diffrn_reflns_av_R_equivalents 0.0506
_diffrn_reflns_av_sigmaI/netI 0.0424
_diffrn_reflns_limit_h_max 13
_diffrn_reflns_limit_h_min -13
_diffrn_reflns_limit_k_max 8
_diffrn_reflns_limit_k_min -8
_diffrn_reflns_limit_l_max 15
_diffrn_reflns_limit_l_min -17
_diffrn_reflns_number 10183
_diffrn_reflns_theta_full 26.00
_diffrn_reflns_theta_max 26.00
_diffrn_reflns_theta_min 1.80
_diffrn_standards_decay_% 0
_diffrn_standards_interval_count 0
_diffrn_standards_interval_time 0
_diffrn_standards_number 0
_exptl_absorpt_coefficient_mu 0.094
_exptl_absorpt_correction_T_max 0.9962
_exptl_absorpt_correction_T_min 0.9888
_exptl_absorpt_correction_type multi-scan
_exptl_absorpt_process_details '(CrystalClear-SM Expert; Rigaku, 2009)'
_exptl_crystal_colour colorless
_exptl_crystal_density_diffrn 1.381
_exptl_crystal_density_method 'not measured'
_exptl_crystal_description prism
_exptl_crystal_F_000 512
_exptl_crystal_size_max 0.12
_exptl_crystal_size_mid 0.06
_exptl_crystal_size_min 0.04
_refine_diff_density_max 0.185
_refine_diff_density_min -0.296
_refine_ls_extinction_method none
_refine_ls_goodness_of_fit_ref 1.163
_refine_ls_hydrogen_treatment constr
_refine_ls_matrix_type full
_refine_ls_number_parameters 163
_refine_ls_number_reflns 2284
_refine_ls_number_restraints 0
_refine_ls_restrained_S_all 1.163
_refine_ls_R_factor_all 0.0691
_refine_ls_R_factor_gt 0.0568
_refine_ls_shift/su_max 0.000
_refine_ls_shift/su_mean 0.000
_refine_ls_structure_factor_coef Fsqd
_refine_ls_weighting_details 'calc w=1/[\s^2^(Fo^2^)+(0.0430P)^2^+0.3505P] where P=(Fo^2^+2Fc^2^)/3'
_refine_ls_weighting_scheme calc
_refine_ls_wR_factor_gt 0.1124
_refine_ls_wR_factor_ref 0.1180
_reflns_number_gt 2003
_reflns_number_total 2284
_reflns_threshold_expression I>2sigma(I)
_cod_data_source_file bq2209.cif
_cod_data_source_block I
_cod_original_sg_symbol_H-M 'P 21/c'
_cod_database_code 2227176
_cod_database_fobs_code 2227176

loop_
_symmetry_equiv_pos_as_xyz
'x, y, z'
'-x, y+1/2, -z+1/2'
'-x, -y, -z'
'x, -y+1/2, z+1/2'

loop_
_atom_site_type_symbol
_atom_site_label
_atom_site_fract_x
_atom_site_fract_y
_atom_site_fract_z
_atom_site_U_iso_or_equiv
_atom_site_adp_type
_atom_site_calc_flag
_atom_site_refinement_flags
_atom_site_occupancy
_atom_site_disorder_assembly
_atom_site_disorder_group
O O1 0.84120(12) 0.0832(2) 0.57308(9) 0.0293(4) Uani d . 1 . .
O O2 0.49964(11) 0.0828(2) 0.17318(10) 0.0329(4) Uani d . 1 . .
N N1 0.72173(13) 0.1521(2) 0.35032(11) 0.0181(4) Uani d . 1 . .
N N2 0.20229(13) 0.1557(2) 0.11650(11) 0.0190(4) Uani d . 1 . .
C C1 0.78107(17) 0.0987(3) 0.50200(13) 0.0214(4) Uani d . 1 . .
C C2 0.64640(16) 0.0776(3) 0.49734(13) 0.0229(5) Uani d . 1 . .
H H2A 0.6086 0.1646 0.5413 0.027 Uiso calc R 1 . .
H H2B 0.6233 -0.0513 0.5136 0.027 Uiso calc R 1 . .
C C3 0.60795(16) 0.1231(3) 0.39650(13) 0.0222(4) Uani d . 1 . .
H H3A 0.5634 0.0183 0.3680 0.027 Uiso calc R 1 . .
H H3B 0.5586 0.2371 0.3938 0.027 Uiso calc R 1 . .
C C4 0.81910(16) 0.1386(3) 0.40853(13) 0.0186(4) Uani d . 1 . .
C C5 0.91883(17) 0.1737(3) 0.35603(13) 0.0226(4) Uani d . 1 . .
H H5 0.9988 0.1728 0.3775 0.027 Uiso calc R 1 . .
C C6 0.87834(16) 0.2109(3) 0.26502(13) 0.0218(4) Uani d . 1 . .
H H6 0.9265 0.2405 0.2136 0.026 Uiso calc R 1 . .
C C7 0.75535(16) 0.1968(3) 0.26317(13) 0.0209(4) Uani d . 1 . .
H H7 0.7046 0.2152 0.2106 0.025 Uiso calc R 1 . .
C C8 0.39292(16) 0.1181(3) 0.16955(14) 0.0219(4) Uani d . 1 . .
C C9 0.32016(16) 0.1840(3) 0.25181(13) 0.0223(4) Uani d . 1 . .
H H9A 0.3490 0.3065 0.2743 0.027 Uiso calc R 1 . .
H H9B 0.3260 0.0934 0.3036 0.027 Uiso calc R 1 . .
C C10 0.19132(16) 0.1993(3) 0.21584(13) 0.0208(4) Uani d . 1 . .
H H10A 0.1395 0.1084 0.2472 0.025 Uiso calc R 1 . .
H H10B 0.1596 0.3265 0.2250 0.025 Uiso calc R 1 . .
C C11 0.31432(15) 0.1065(3) 0.09001(13) 0.0186(4) Uani d . 1 . .
C C12 0.30999(17) 0.0643(3) -0.00456(14) 0.0223(4) Uani d . 1 . .
H H12 0.3741 0.0258 -0.0419 0.027 Uiso calc R 1 . .
C C13 0.19207(17) 0.0901(3) -0.03344(14) 0.0239(5) Uani d . 1 . .
H H13 0.1615 0.0721 -0.0948 0.029 Uiso calc R 1 . .
C C14 0.12721(17) 0.1468(3) 0.04322(14) 0.0238(5) Uani d . 1 . .
H H14 0.0450 0.1741 0.0435 0.029 Uiso calc R 1 . .

loop_
_atom_site_aniso_label
_atom_site_aniso_U_11
_atom_site_aniso_U_22
_atom_site_aniso_U_33
_atom_site_aniso_U_12
_atom_site_aniso_U_13
_atom_site_aniso_U_23
O1 0.0349(8) 0.0343(9) 0.0185(8) 0.0044(6) -0.0039(6) -0.0005(6)
O2 0.0195(7) 0.0467(10) 0.0324(9) 0.0055(6) -0.0011(6) -0.0079(7)
N1 0.0169(7) 0.0209(8) 0.0165(8) 0.0002(6) 0.0003(6) -0.0004(7)
N2 0.0187(8) 0.0195(9) 0.0188(9) 0.0013(6) 0.0020(7) -0.0012(7)
C1 0.0263(10) 0.0175(10) 0.0203(11) 0.0021(8) -0.0006(8) -0.0020(8)
C2 0.0280(10) 0.0213(10) 0.0196(10) -0.0017(8) 0.0044(8) 0.0000(8)
C3 0.0179(9) 0.0247(10) 0.0241(11) -0.0019(8) 0.0032(8) 0.0006(8)
C4 0.0198(9) 0.0198(10) 0.0160(10) 0.0012(7) -0.0031(8) -0.0022(8)
C5 0.0189(9) 0.0254(10) 0.0233(11) -0.0002(8) -0.0016(8) -0.0033(9)
C6 0.0224(10) 0.0237(10) 0.0193(10) -0.0013(8) 0.0032(8) -0.0003(8)
C7 0.0238(10) 0.0227(10) 0.0161(10) 0.0015(8) -0.0015(8) 0.0016(8)
C8 0.0207(9) 0.0200(10) 0.0249(11) -0.0004(8) 0.0007(8) 0.0004(8)
C9 0.0230(10) 0.0251(10) 0.0187(10) -0.0004(8) 0.0007(8) -0.0008(8)
C10 0.0222(10) 0.0228(10) 0.0177(10) 0.0015(8) 0.0043(8) -0.0020(8)
C11 0.0190(9) 0.0183(10) 0.0184(10) 0.0016(7) 0.0030(8) 0.0000(8)
C12 0.0267(10) 0.0199(10) 0.0204(10) 0.0004(8) 0.0039(8) -0.0003(8)
C13 0.0307(11) 0.0233(11) 0.0176(10) 0.0011(8) -0.0024(8) 0.0005(8)
C14 0.0222(10) 0.0244(11) 0.0246(11) 0.0008(8) -0.0044(8) 0.0001(9)

loop_
_atom_type_symbol
_atom_type_description
_atom_type_scat_dispersion_real
_atom_type_scat_dispersion_imag
_atom_type_scat_source
C C 0.0033 0.0016 'International Tables Vol C Tables 4.2.6.8 and 6.1.1.4'
H H 0.0000 0.0000 'International Tables Vol C Tables 4.2.6.8 and 6.1.1.4'
N N 0.0061 0.0033 'International Tables Vol C Tables 4.2.6.8 and 6.1.1.4'
O O 0.0106 0.0060 'International Tables Vol C Tables 4.2.6.8 and 6.1.1.4'

loop_
_geom_angle_atom_site_label_1
_geom_angle_atom_site_label_2
_geom_angle_atom_site_label_3
_geom_angle_site_symmetry_1
_geom_angle_site_symmetry_3
_geom_angle
_geom_angle_publ_flag
C7 N1 C4 . . 110.21(16) ?
C7 N1 C3 . . 135.39(16) ?
C4 N1 C3 . . 114.33(15) ?
C14 N2 C11 . . 110.07(16) ?
C14 N2 C10 . . 135.23(16) ?
C11 N2 C10 . . 114.68(15) ?
O1 C1 C4 . . 128.66(18) ?
O1 C1 C2 . . 124.46(18) ?
C4 C1 C2 . . 106.88(16) ?
C1 C2 C3 . . 106.52(15) ?
C1 C2 H2A . . 110.4 ?
C3 C2 H2A . . 110.4 ?
C1 C2 H2B . . 110.4 ?
C3 C2 H2B . . 110.4 ?
H2A C2 H2B . . 108.6 ?
N1 C3 C2 . . 102.70(14) ?
N1 C3 H3A . . 111.2 ?
C2 C3 H3A . . 111.2 ?
N1 C3 H3B . . 111.2 ?
C2 C3 H3B . . 111.2 ?
H3A C3 H3B . . 109.1 ?
N1 C4 C5 . . 107.75(16) ?
N1 C4 C1 . . 109.38(16) ?
C5 C4 C1 . . 142.83(17) ?
C4 C5 C6 . . 106.62(16) ?
C4 C5 H5 . . 126.7 ?
C6 C5 H5 . . 126.7 ?
C7 C6 C5 . . 108.24(17) ?
C7 C6 H6 . . 125.9 ?
C5 C6 H6 . . 125.9 ?
N1 C7 C6 . . 107.17(17) ?
N1 C7 H7 . . 126.4 ?
C6 C7 H7 . . 126.4 ?
O2 C8 C11 . . 127.76(18) ?
O2 C8 C9 . . 124.78(18) ?
C11 C8 C9 . . 107.47(15) ?
C8 C9 C10 . . 106.29(15) ?
C8 C9 H9A . . 110.5 ?
C10 C9 H9A . . 110.5 ?
C8 C9 H9B . . 110.5 ?
C10 C9 H9B . . 110.5 ?
H9A C9 H9B . . 108.7 ?
N2 C10 C9 . . 102.47(14) ?
N2 C10 H10A . . 111.3 ?
C9 C10 H10A . . 111.3 ?
N2 C10 H10B . . 111.3 ?
C9 C10 H10B . . 111.3 ?
H10A C10 H10B . . 109.2 ?
N2 C11 C12 . . 108.01(16) ?
N2 C11 C8 . . 108.92(16) ?
C12 C11 C8 . . 143.08(18) ?
C11 C12 C13 . . 106.13(17) ?
C11 C12 H12 . . 126.9 ?
C13 C12 H12 . . 126.9 ?
C14 C13 C12 . . 108.33(17) ?
C14 C13 H13 . . 125.8 ?
C12 C13 H13 . . 125.8 ?
N2 C14 C13 . . 107.47(17) ?
N2 C14 H14 . . 126.3 ?
C13 C14 H14 . . 126.3 ?

loop_
_geom_bond_atom_site_label_1
_geom_bond_atom_site_label_2
_geom_bond_site_symmetry_2
_geom_bond_distance
_geom_bond_publ_flag
O1 C1 . 1.222(2) ?
O2 C8 . 1.232(2) ?
N1 C7 . 1.354(2) ?
N1 C4 . 1.374(2) ?
N1 C3 . 1.472(2) ?
N2 C14 . 1.343(2) ?
N2 C11 . 1.374(2) ?
N2 C10 . 1.469(2) ?
C1 C4 . 1.446(3) ?
C1 C2 . 1.530(3) ?
C2 C3 . 1.541(3) ?
C2 H2A . 0.9900 ?
C2 H2B . 0.9900 ?
C3 H3A . 0.9900 ?
C3 H3B . 0.9900 ?
C4 C5 . 1.390(3) ?
C5 C6 . 1.404(3) ?
C5 H5 . 0.9500 ?
C6 C7 . 1.393(2) ?
C6 H6 . 0.9500 ?
C7 H7 . 0.9500 ?
C8 C11 . 1.438(3) ?
C8 C9 . 1.527(3) ?
C9 C10 . 1.541(3) ?
C9 H9A . 0.9900 ?
C9 H9B . 0.9900 ?
C10 H10A . 0.9900 ?
C10 H10B . 0.9900 ?
C11 C12 . 1.393(3) ?
C12 C13 . 1.401(3) ?
C12 H12 . 0.9500 ?
C13 C14 . 1.395(3) ?
C13 H13 . 0.9500 ?
C14 H14 . 0.9500 ?

loop_
_geom_hbond_atom_site_label_D
_geom_hbond_atom_site_label_H
_geom_hbond_atom_site_label_A
_geom_hbond_site_symmetry_A
_geom_hbond_distance_DH
_geom_hbond_distance_HA
_geom_hbond_distance_DA
_geom_hbond_angle_DHA
C6 H6 O1 4_554 0.95 2.55 3.151(2) 121
C7 H7 O2 . 0.95 2.55 3.250(2) 130
C12 H12 O2 3_655 0.95 2.51 3.435(2) 165

loop_
_geom_torsion_atom_site_label_1
_geom_torsion_atom_site_label_2
_geom_torsion_atom_site_label_3
_geom_torsion_atom_site_label_4
_geom_torsion_site_symmetry_1
_geom_torsion_site_symmetry_2
_geom_torsion_site_symmetry_3
_geom_torsion_site_symmetry_4
_geom_torsion
_geom_torsion_publ_flag
O1 C1 C2 C3 . . . . 175.74(18) ?
C4 C1 C2 C3 . . . . -4.4(2) ?
C7 N1 C3 C2 . . . . -179.46(19) ?
C4 N1 C3 C2 . . . . -2.6(2) ?
C1 C2 C3 N1 . . . . 4.14(19) ?
C7 N1 C4 C5 . . . . -0.8(2) ?
C3 N1 C4 C5 . . . . -178.45(15) ?
C7 N1 C4 C1 . . . . 177.53(15) ?
C3 N1 C4 C1 . . . . -0.1(2) ?
O1 C1 C4 N1 . . . . -177.28(18) ?
C2 C1 C4 N1 . . . . 2.8(2) ?
O1 C1 C4 C5 . . . . 0.1(4) ?
C2 C1 C4 C5 . . . . -179.7(2) ?
N1 C4 C5 C6 . . . . 0.7(2) ?
C1 C4 C5 C6 . . . . -176.7(2) ?
C4 C5 C6 C7 . . . . -0.4(2) ?
C4 N1 C7 C6 . . . . 0.6(2) ?
C3 N1 C7 C6 . . . . 177.51(19) ?
C5 C6 C7 N1 . . . . -0.1(2) ?
O2 C8 C9 C10 . . . . -176.94(19) ?
C11 C8 C9 C10 . . . . 3.2(2) ?
C14 N2 C10 C9 . . . . -178.40(19) ?
C11 N2 C10 C9 . . . . 3.8(2) ?
C8 C9 C10 N2 . . . . -4.05(19) ?
C14 N2 C11 C12 . . . . 0.0(2) ?
C10 N2 C11 C12 . . . . 178.29(15) ?
C14 N2 C11 C8 . . . . 179.72(15) ?
C10 N2 C11 C8 . . . . -2.0(2) ?
O2 C8 C11 N2 . . . . 179.24(19) ?
C9 C8 C11 N2 . . . . -0.9(2) ?
O2 C8 C11 C12 . . . . -1.2(4) ?
C9 C8 C11 C12 . . . . 178.7(2) ?
N2 C11 C12 C13 . . . . 0.1(2) ?
C8 C11 C12 C13 . . . . -179.6(2) ?
C11 C12 C13 C14 . . . . -0.1(2) ?
C11 N2 C14 C13 . . . . 0.0(2) ?
C10 N2 C14 C13 . . . . -177.84(19) ?
C12 C13 C14 N2 . . . . 0.0(2) ?
